data_7234906
loop_
_publ_author_name
'Chuan Li'
'Muddasir Hanif'
'Xianglong Li'
'Shitong Zhang'
'Zengqi Xie'
'Linlin Liu'
'Bing Yang'
'Shijian Su'
'Yuguang Ma'

_publ_section_title
;
 Effect of cyano-substitution in distyrylbenzene derivatives on their
 fluorescence and electroluminescence properties
;
_journal_name_full 'Journal of Materials Chemistry C'
_journal_page_first 7478
_journal_page_last 7484
_journal_paper_doi 10.1039/C6TC01886F
_journal_volume 4
_journal_year 2016
_chemical_formula_sum 'C48 H34 N4'
_chemical_formula_weight 666.79
_space_group_IT_number 29
_space_group_name_Hall 'P 2c -2ac'
_space_group_name_H-M_alt 'P c a 21'
_symmetry_cell_setting orthorhombic
_symmetry_space_group_name_H-M 'P c a 21'
_atom_sites_solution_hydrogens geom
_atom_sites_solution_primary direct
_atom_sites_solution_secondary difmap
_cell_angle_alpha 90.00
_cell_angle_beta 90.00
_cell_angle_gamma 90.00
_cell_formula_units_Z 8
_cell_length_a 12.279(3)
_cell_length_b 16.264(3)
_cell_length_c 36.106(7)
_cell_measurement_reflns_used 5705
_cell_measurement_temperature 293(2)
_cell_measurement_theta_max 54.95
_cell_measurement_theta_min 5.99
_cell_volume 7211(3)
_computing_structure_refinement 'SHELXL-97 (Sheldrick, 1997)'
_computing_structure_solution 'SHELXS-97 (Sheldrick, 1990)'
_diffrn_ambient_temperature 293(2)
_diffrn_measured_fraction_theta_full 0.997
_diffrn_measured_fraction_theta_max 0.997
_diffrn_measurement_device_type 'Bruker SMART CCD area-detector'
_diffrn_measurement_method 'not clear'
_diffrn_radiation_monochromator graphite
_diffrn_radiation_source 'fine-focus sealed tube'
_diffrn_radiation_type MoK\a
_diffrn_radiation_wavelength 0.71073
_diffrn_reflns_av_R_equivalents 0.2084
_diffrn_reflns_av_sigmaI/netI 0.2121
_diffrn_reflns_limit_h_max 15
_diffrn_reflns_limit_h_min -15
_diffrn_reflns_limit_k_max 21
_diffrn_reflns_limit_k_min -20
_diffrn_reflns_limit_l_max 46
_diffrn_reflns_limit_l_min -41
_diffrn_reflns_number 65720
_diffrn_reflns_theta_full 27.47
_diffrn_reflns_theta_max 27.47
_diffrn_reflns_theta_min 3.00
_exptl_absorpt_coefficient_mu 0.072
_exptl_absorpt_correction_T_max 1.0000
_exptl_absorpt_correction_T_min 0.4060
_exptl_absorpt_correction_type multi-scan
_exptl_crystal_colour yellow
_exptl_crystal_density_diffrn 1.228
_exptl_crystal_density_method 'not measured'
_exptl_crystal_description block
_exptl_crystal_F_000 2800
_exptl_crystal_size_max 0.1
_exptl_crystal_size_mid 0.1
_exptl_crystal_size_min 0.1
_refine_diff_density_max 0.192
_refine_diff_density_min -0.238
_refine_diff_density_rms 0.042
_refine_ls_abs_structure_details 'Flack H D (1983), Acta Cryst. A39, 876-881'
_refine_ls_abs_structure_Flack 3(3)
_refine_ls_extinction_method none
_refine_ls_goodness_of_fit_ref 0.823
_refine_ls_hydrogen_treatment mixed
_refine_ls_matrix_type full
_refine_ls_number_parameters 1073
_refine_ls_number_reflns 15305
_refine_ls_number_restraints 1
_refine_ls_restrained_S_all 0.823
_refine_ls_R_factor_all 0.2423
_refine_ls_R_factor_gt 0.0531
_refine_ls_shift/su_max 0.000
_refine_ls_shift/su_mean 0.000
_refine_ls_structure_factor_coef Fsqd
_refine_ls_weighting_details 'calc w=1/[\s^2^(Fo^2^)+(0.0396P)^2^+0.0000P] where P=(Fo^2^+2Fc^2^)/3'
_refine_ls_weighting_scheme calc
_refine_ls_wR_factor_gt 0.0843
_refine_ls_wR_factor_ref 0.1358
_reflns_number_gt 4251
_reflns_number_total 15305
_reflns_threshold_expression >2sigma(I)
_cod_data_source_file J-Mater-Chem-C-2016-4-7478.cif
_cod_data_source_block beta-CN-APV
_cod_depositor_comments
;
The following automatic conversions were performed:

data item '_symmetry_cell_setting' value 'Orthorhombic' was changed
to 'orthorhombic' in accordance with the built-in table derived from
the CIF Core dictionary named 'cif_core.dic' version 2.4.5 last
updated on 2014-11-21.

Automatic conversion script
Id: cif_fix_values 6909 2019-04-08 15:41:33Z antanas 
;
_cod_original_sg_symbol_H-M Pca21
_cod_database_code 7234906

loop_
_symmetry_equiv_pos_as_xyz
'x, y, z'
'-x, -y, z+1/2'
'x+1/2, -y, z'
'-x+1/2, y, z+1/2'

loop_
_atom_site_label
_atom_site_type_symbol
_atom_site_fract_x
_atom_site_fract_y
_atom_site_fract_z
_atom_site_U_iso_or_equiv
_atom_site_adp_type
_atom_site_occupancy
_atom_site_symmetry_multiplicity
_atom_site_calc_flag
_atom_site_refinement_flags
_atom_site_disorder_assembly
_atom_site_disorder_group
C1 C 0.7848(6) -0.0374(3) 0.34844(14) 0.0656(17) Uani 1 1 d . . .
C2 C 0.8781(6) -0.0488(3) 0.36885(14) 0.0712(19) Uani 1 1 d . . .
H2 H 0.9005 -0.1021 0.3743 0.085 Uiso 1 1 calc R . .
C3 C 0.9393(6) 0.0160(3) 0.38144(14) 0.0671(17) Uani 1 1 d . . .
C4 C 1.0369(6) 0.0120(3) 0.40497(15) 0.0672(18) Uani 1 1 d . . .
C5 C 1.0933(5) -0.0529(3) 0.41768(13) 0.0598(16) Uani 1 1 d . . .
C6 C 1.0628(6) -0.1356(4) 0.40792(15) 0.0754(19) Uani 1 1 d . . .
C7 C 1.1875(5) -0.0440(3) 0.44268(14) 0.0620(17) Uani 1 1 d . . .
C8 C 1.2282(6) -0.1130(3) 0.46102(15) 0.0692(18) Uani 1 1 d . . .
C9 C 1.3131(6) -0.1045(3) 0.48550(16) 0.0722(19) Uani 1 1 d . . .
C10 C 1.3604(5) -0.0302(3) 0.49259(14) 0.0645(17) Uani 1 1 d . . .
C11 C 1.3210(6) 0.0364(3) 0.47394(16) 0.0680(19) Uani 1 1 d . . .
C12 C 1.2366(6) 0.0301(3) 0.44977(16) 0.0657(18) Uani 1 1 d . . .
C13 C 1.5074(5) -0.0920(3) 0.52850(14) 0.0683(18) Uani 1 1 d . . .
C14 C 1.5529(6) -0.1426(3) 0.50291(16) 0.0769(19) Uani 1 1 d . . .
H14 H 1.5412 -0.1324 0.4779 0.092 Uiso 1 1 calc R . .
C15 C 1.6164(6) -0.2091(4) 0.5132(2) 0.099(2) Uani 1 1 d . . .
H15 H 1.6484 -0.2424 0.4953 0.118 Uiso 1 1 calc R . .
C16 C 1.6311(7) -0.2249(4) 0.5493(3) 0.124(3) Uani 1 1 d . . .
H16 H 1.6727 -0.2700 0.5564 0.149 Uiso 1 1 calc R . .
C17 C 1.5868(9) -0.1765(5) 0.5753(2) 0.131(4) Uani 1 1 d . . .
H17 H 1.5975 -0.1883 0.6002 0.158 Uiso 1 1 calc R . .
C18 C 1.5253(6) -0.1090(4) 0.56514(16) 0.095(2) Uani 1 1 d . . .
H18 H 1.4959 -0.0750 0.5833 0.114 Uiso 1 1 calc R . .
C19 C 1.4651(7) 0.0523(3) 0.53707(15) 0.0717(19) Uani 1 1 d . . .
C20 C 1.5696(7) 0.0824(4) 0.53722(16) 0.085(2) Uani 1 1 d . . .
H20 H 1.6251 0.0547 0.5249 0.102 Uiso 1 1 calc R . .
C21 C 1.5906(7) 0.1545(4) 0.5559(2) 0.097(2) Uani 1 1 d . . .
H21 H 1.6610 0.1757 0.5559 0.117 Uiso 1 1 calc R . .
C22 C 1.5110(10) 0.1952(5) 0.5744(2) 0.120(4) Uani 1 1 d . . .
H22 H 1.5271 0.2432 0.5873 0.144 Uiso 1 1 calc R . .
C23 C 1.4097(10) 0.1662(5) 0.5741(2) 0.132(4) Uani 1 1 d . . .
H23 H 1.3552 0.1948 0.5865 0.159 Uiso 1 1 calc R . .
C24 C 1.3839(7) 0.0945(5) 0.55564(18) 0.104(2) Uani 1 1 d . . .
H24 H 1.3129 0.0747 0.5557 0.125 Uiso 1 1 calc R . .
C25 C 0.9025(6) 0.0948(3) 0.37274(16) 0.078(2) Uani 1 1 d . . .
C26 C 0.8103(6) 0.1077(4) 0.35147(17) 0.080(2) Uani 1 1 d . . .
C27 C 0.7485(6) 0.0407(3) 0.33907(14) 0.0645(18) Uani 1 1 d . . .
C28 C 0.6495(5) 0.0474(3) 0.31747(14) 0.0605(16) Uani 1 1 d . . .
C29 C 0.5978(6) 0.1131(3) 0.30283(13) 0.0634(17) Uani 1 1 d . . .
C30 C 0.6416(6) 0.1936(4) 0.30492(15) 0.0746(19) Uani 1 1 d . . .
C31 C 0.4967(5) 0.1074(3) 0.28145(13) 0.0573(16) Uani 1 1 d . . .
C32 C 0.4389(6) 0.1779(3) 0.27215(16) 0.0694(19) Uani 1 1 d . . .
C33 C 0.3448(6) 0.1740(3) 0.25158(16) 0.071(2) Uani 1 1 d . . .
C34 C 0.3028(5) 0.1002(3) 0.24053(13) 0.0603(16) Uani 1 1 d . . .
C35 C 0.3586(6) 0.0289(3) 0.25013(14) 0.0635(17) Uani 1 1 d . . .
C36 C 0.4525(6) 0.0339(3) 0.27041(15) 0.0639(17) Uani 1 1 d . . .
C37 C 0.2083(6) 0.0372(3) 0.18931(15) 0.0639(16) Uani 1 1 d . . .
C38 C 0.2946(6) 0.0351(4) 0.16479(18) 0.077(2) Uani 1 1 d . . .
C39 C 0.2967(7) -0.0215(4) 0.13641(17) 0.095(2) Uani 1 1 d . . .
H39 H 0.3562 -0.0233 0.1205 0.114 Uiso 1 1 calc R . .
C40 C 0.2129(8) -0.0748(4) 0.13137(19) 0.090(2) Uani 1 1 d . . .
C41 C 0.1256(7) -0.0725(4) 0.15507(18) 0.093(2) Uani 1 1 d . . .
H41 H 0.0665 -0.1073 0.1514 0.112 Uiso 1 1 calc R . .
C42 C 0.1261(7) -0.0181(4) 0.18448(18) 0.082(2) Uani 1 1 d . . .
C43 C 0.1128(6) 0.1359(3) 0.22903(16) 0.0632(17) Uani 1 1 d . . .
C44 C 0.0312(6) 0.1509(3) 0.20273(19) 0.0728(19) Uani 1 1 d . . .
C45 C -0.0642(7) 0.1870(4) 0.2138(3) 0.096(2) Uani 1 1 d . . .
C46 C -0.0785(7) 0.2110(3) 0.2506(3) 0.100(2) Uani 1 1 d . . .
H46 H -0.1437 0.2351 0.2580 0.120 Uiso 1 1 calc R . .
C47 C 0.0019(8) 0.1991(4) 0.2755(2) 0.087(2) Uani 1 1 d . . .
C48 C 0.0974(6) 0.1609(3) 0.26517(15) 0.0719(19) Uani 1 1 d . . .
H48 H 0.1517 0.1519 0.2827 0.086 Uiso 1 1 calc R . .
C49 C 0.8799(6) 0.3785(3) 0.35035(15) 0.0685(18) Uani 1 1 d . . .
C50 C 0.9721(6) 0.3673(4) 0.37056(17) 0.0726(19) Uani 1 1 d . . .
C51 C 1.0226(6) 0.4309(3) 0.38954(14) 0.0623(17) Uani 1 1 d . . .
C52 C 1.1193(6) 0.4242(3) 0.41204(15) 0.0662(17) Uani 1 1 d . . .
C53 C 1.1811(5) 0.3613(3) 0.42329(13) 0.0606(16) Uani 1 1 d . . .
C54 C 1.1486(6) 0.2796(4) 0.41279(16) 0.084(2) Uani 1 1 d . . .
C55 C 1.2771(5) 0.3672(3) 0.44660(13) 0.0607(16) Uani 1 1 d . . .
C56 C 1.3441(6) 0.3009(3) 0.45338(17) 0.075(2) Uani 1 1 d . . .
C57 C 1.4342(6) 0.3071(3) 0.47586(17) 0.075(2) Uani 1 1 d . . .
C58 C 1.4622(5) 0.3815(3) 0.49114(13) 0.0609(16) Uani 1 1 d . . .
C59 C 1.3984(6) 0.4485(3) 0.48385(16) 0.075(2) Uani 1 1 d . . .
C60 C 1.3060(6) 0.4399(3) 0.46264(16) 0.077(2) Uani 1 1 d . . .
C61 C 1.6576(6) 0.3654(3) 0.50111(16) 0.0656(18) Uani 1 1 d . . .
C62 C 1.6791(7) 0.3530(3) 0.46375(18) 0.0695(19) Uani 1 1 d . . .
C63 C 1.7814(9) 0.3318(3) 0.4523(2) 0.091(2) Uani 1 1 d . . .
H63 H 1.7946 0.3242 0.4272 0.110 Uiso 1 1 calc R . .
C64 C 1.8645(7) 0.3216(4) 0.4769(3) 0.099(2) Uani 1 1 d . . .
H64 H 1.9339 0.3075 0.4688 0.119 Uiso 1 1 calc R . .
C65 C 1.8435(7) 0.3323(3) 0.5134(2) 0.097(2) Uani 1 1 d . . .
H65 H 1.8994 0.3245 0.5305 0.116 Uiso 1 1 calc R . .
C66 C 1.7426(7) 0.3542(3) 0.52597(19) 0.082(2) Uani 1 1 d . . .
H66 H 1.7308 0.3617 0.5512 0.098 Uiso 1 1 calc R . .
C67 C 1.5425(6) 0.4430(3) 0.54538(15) 0.0665(18) Uani 1 1 d . . .
C68 C 1.4542(6) 0.4310(3) 0.56762(17) 0.082(2) Uani 1 1 d . . .
H68 H 1.4079 0.3868 0.5631 0.098 Uiso 1 1 calc R . .
C69 C 1.4327(8) 0.4834(5) 0.59672(18) 0.107(3) Uani 1 1 d . . .
H69 H 1.3709 0.4763 0.6113 0.128 Uiso 1 1 calc R . .
C70 C 1.5029(9) 0.5451(5) 0.6036(2) 0.109(3) Uani 1 1 d . . .
H70 H 1.4888 0.5810 0.6230 0.131 Uiso 1 1 calc R . .
C71 C 1.5943(8) 0.5562(4) 0.5827(2) 0.103(3) Uani 1 1 d . . .
H71 H 1.6430 0.5980 0.5887 0.123 Uiso 1 1 calc R . .
C72 C 1.6154(6) 0.5048(3) 0.55201(16) 0.083(2) Uani 1 1 d . . .
H72 H 1.6761 0.5126 0.5370 0.099 Uiso 1 1 calc R . .
C73 C 0.9747(6) 0.5083(3) 0.38700(16) 0.0699(19) Uani 1 1 d . . .
C74 C 0.8810(6) 0.5211(4) 0.36642(16) 0.0742(19) Uani 1 1 d . . .
C75 C 0.8312(5) 0.4564(3) 0.34777(14) 0.0622(17) Uani 1 1 d . . .
C76 C 0.7346(5) 0.4622(3) 0.32440(14) 0.0593(16) Uani 1 1 d . . .
C77 C 0.6823(6) 0.5284(3) 0.31125(14) 0.0640(17) Uani 1 1 d . . .
C78 C 0.7185(5) 0.6102(4) 0.31770(14) 0.0678(17) Uani 1 1 d . . .
C79 C 0.5851(5) 0.5214(3) 0.28698(13) 0.0568(16) Uani 1 1 d . . .
C80 C 0.5558(6) 0.5852(3) 0.26390(16) 0.0655(17) Uani 1 1 d . . .
C81 C 0.4729(6) 0.5771(3) 0.23855(16) 0.0646(18) Uani 1 1 d . . .
C82 C 0.4150(5) 0.5047(3) 0.23619(14) 0.0605(17) Uani 1 1 d . . .
C83 C 0.4396(5) 0.4417(3) 0.26056(14) 0.0617(16) Uani 1 1 d . . .
H83 H 0.3991 0.3934 0.2605 0.074 Uiso 1 1 calc R . .
C84 C 0.5250(6) 0.4517(3) 0.28493(15) 0.0624(18) Uani 1 1 d . . .
C85 C 0.3081(6) 0.4201(3) 0.19246(13) 0.0617(17) Uani 1 1 d . . .
C86 C 0.3877(5) 0.3628(3) 0.18626(13) 0.0678(17) Uani 1 1 d . . .
H86 H 0.4592 0.3734 0.1934 0.081 Uiso 1 1 calc R . .
C87 C 0.3618(7) 0.2893(3) 0.16952(15) 0.081(2) Uani 1 1 d . . .
H87 H 0.4164 0.2509 0.1652 0.097 Uiso 1 1 calc R . .
C88 C 0.2584(8) 0.2721(3) 0.15928(17) 0.087(2) Uani 1 1 d . . .
H88 H 0.2419 0.2217 0.1485 0.104 Uiso 1 1 calc R . .
C89 C 0.1792(7) 0.3284(4) 0.16484(16) 0.087(2) Uani 1 1 d . . .
H89 H 0.1085 0.3170 0.1572 0.104 Uiso 1 1 calc R . .
C90 C 0.2020(6) 0.4033(4) 0.18181(16) 0.0721(18) Uani 1 1 d . . .
C91 C 0.2802(5) 0.5684(3) 0.19541(15) 0.0650(17) Uani 1 1 d . . .
C92 C 0.2895(6) 0.5869(3) 0.15816(15) 0.083(2) Uani 1 1 d . . .
H92 H 0.3290 0.5527 0.1424 0.099 Uiso 1 1 calc R . .
C93 C 0.2391(8) 0.6571(4) 0.14451(19) 0.114(3) Uani 1 1 d . . .
H93 H 0.2436 0.6702 0.1195 0.136 Uiso 1 1 calc R . .
C94 C 0.1847(7) 0.7051(4) 0.1675(2) 0.098(2) Uani 1 1 d . . .
H94 H 0.1519 0.7522 0.1581 0.117 Uiso 1 1 calc R . .
C95 C 0.1746(6) 0.6891(4) 0.2039(2) 0.088(2) Uani 1 1 d . . .
H95 H 0.1354 0.7240 0.2192 0.106 Uiso 1 1 calc R . .
C96 C 0.2240(5) 0.6194(3) 0.21777(15) 0.0711(18) Uani 1 1 d . . .
H96 H 0.2185 0.6075 0.2429 0.085 Uiso 1 1 calc R . .
H1 H 0.736(6) -0.093(3) 0.3373(15) 0.13(2) Uiso 1 1 d . . .
H4 H 1.056(4) 0.074(2) 0.4159(10) 0.054(12) Uiso 1 1 d . . .
H8 H 1.191(4) -0.167(2) 0.4540(9) 0.043(11) Uiso 1 1 d . . .
H9 H 1.345(4) -0.152(2) 0.4951(11) 0.053(13) Uiso 1 1 d . . .
H11 H 1.348(4) 0.086(2) 0.4796(10) 0.040(13) Uiso 1 1 d . . .
H12 H 1.209(4) 0.074(2) 0.4372(11) 0.059(14) Uiso 1 1 d . . .
H13 H 0.306(5) 0.228(3) 0.2441(15) 0.11(2) Uiso 1 1 d . . .
H25 H 0.952(5) 0.151(3) 0.3826(11) 0.081(16) Uiso 1 1 d . . .
H26 H 0.783(4) 0.171(3) 0.3480(11) 0.079(15) Uiso 1 1 d . . .
H28 H 0.614(4) -0.010(3) 0.3123(11) 0.071(15) Uiso 1 1 d . . .
H32 H 0.467(4) 0.227(2) 0.2799(10) 0.036(12) Uiso 1 1 d . . .
H35 H 0.322(5) -0.027(3) 0.2423(13) 0.089(18) Uiso 1 1 d . . .
H36 H 0.502(4) -0.018(2) 0.2751(10) 0.044(12) Uiso 1 1 d . . .
H38 H 0.353(4) 0.071(2) 0.1682(11) 0.055(15) Uiso 1 1 d . . .
H40 H 0.213(5) -0.114(3) 0.1099(15) 0.11(2) Uiso 1 1 d . . .
H42 H 0.063(4) -0.017(2) 0.1996(11) 0.042(14) Uiso 1 1 d . . .
H44 H 0.043(4) 0.126(2) 0.1781(13) 0.072(16) Uiso 1 1 d . . .
H45 H -0.131(5) 0.192(3) 0.1909(15) 0.11(2) Uiso 1 1 d . . .
H47 H 0.010(7) 0.226(4) 0.308(2) 0.18(3) Uiso 1 1 d . . .
H49 H 0.840(4) 0.322(3) 0.3373(11) 0.071(14) Uiso 1 1 d . . .
H50 H 1.000(4) 0.309(2) 0.3722(11) 0.063(14) Uiso 1 1 d . . .
H52 H 1.152(4) 0.474(2) 0.4183(10) 0.038(12) Uiso 1 1 d . . .
H56 H 1.310(6) 0.245(3) 0.4473(15) 0.13(2) Uiso 1 1 d . . .
H57 H 1.477(3) 0.2607(19) 0.4834(9) 0.035(11) Uiso 1 1 d . . .
H59 H 1.422(4) 0.509(3) 0.4967(13) 0.091(16) Uiso 1 1 d . . .
H60 H 1.278(4) 0.483(2) 0.4547(10) 0.031(12) Uiso 1 1 d . . .
H62 H 1.619(4) 0.3612(19) 0.4451(10) 0.036(12) Uiso 1 1 d . . .
H73 H 1.020(5) 0.556(3) 0.4014(14) 0.098(19) Uiso 1 1 d . . .
H74 H 0.854(5) 0.579(3) 0.3623(13) 0.086(17) Uiso 1 1 d . . .
H76 H 0.701(6) 0.404(4) 0.3178(17) 0.13(2) Uiso 1 1 d . . .
H80 H 0.594(4) 0.636(2) 0.2669(10) 0.046(13) Uiso 1 1 d . . .
H81 H 0.455(4) 0.619(3) 0.2219(12) 0.079(17) Uiso 1 1 d . . .
H84 H 0.539(4) 0.406(2) 0.2988(9) 0.033(11) Uiso 1 1 d . . .
H90 H 0.140(5) 0.451(3) 0.1869(16) 0.13(2) Uiso 1 1 d . . .
N1 N 1.0476(6) -0.2027(3) 0.40062(16) 0.109(2) Uani 1 1 d . . .
N2 N 0.6750(6) 0.2589(3) 0.30534(16) 0.110(2) Uani 1 1 d . . .
N3 N 1.4446(4) -0.0238(2) 0.51860(12) 0.0704(14) Uani 1 1 d . . .
N4 N 0.2077(5) 0.0941(2) 0.21841(11) 0.0670(14) Uani 1 1 d . . .
N5 N 1.1290(6) 0.2121(3) 0.40574(18) 0.139(3) Uani 1 1 d . . .
N6 N 0.7454(5) 0.6765(3) 0.32144(14) 0.0924(19) Uani 1 1 d . . .
N7 N 1.5543(5) 0.3896(3) 0.51391(12) 0.0690(14) Uani 1 1 d . . .
N8 N 0.3327(4) 0.4967(2) 0.20963(12) 0.0714(15) Uani 1 1 d . . .

loop_
_atom_site_aniso_label
_atom_site_aniso_U_11
_atom_site_aniso_U_22
_atom_site_aniso_U_33
_atom_site_aniso_U_23
_atom_site_aniso_U_13
_atom_site_aniso_U_12
C1 0.061(6) 0.070(3) 0.065(4) 0.003(3) -0.013(3) 0.005(3)
C2 0.072(6) 0.068(3) 0.074(4) 0.004(3) -0.016(4) 0.010(3)
C3 0.066(6) 0.071(4) 0.065(3) 0.001(3) -0.007(3) 0.006(3)
C4 0.060(6) 0.069(3) 0.073(4) -0.002(3) -0.008(3) 0.002(3)
C5 0.054(5) 0.068(3) 0.057(3) 0.004(3) 0.001(3) 0.000(3)
C6 0.068(6) 0.084(4) 0.074(4) 0.018(3) -0.016(3) -0.004(4)
C7 0.060(5) 0.069(3) 0.057(3) 0.009(3) -0.004(3) 0.009(3)
C8 0.061(6) 0.068(3) 0.078(4) 0.002(3) -0.016(4) 0.007(3)
C9 0.065(6) 0.071(4) 0.080(4) 0.017(3) -0.023(4) 0.016(4)
C10 0.066(6) 0.069(3) 0.059(3) 0.005(3) -0.013(3) 0.008(3)
C11 0.060(6) 0.065(4) 0.079(4) 0.000(3) -0.015(4) 0.005(4)
C12 0.060(6) 0.061(3) 0.076(4) 0.009(3) -0.008(3) 0.009(3)
C13 0.070(6) 0.079(3) 0.056(3) 0.010(3) -0.011(3) 0.000(3)
C14 0.068(6) 0.077(3) 0.086(4) 0.012(3) 0.002(3) 0.021(4)
C15 0.069(7) 0.087(4) 0.140(6) -0.008(4) 0.000(5) 0.004(4)
C16 0.109(9) 0.091(5) 0.171(9) 0.034(6) -0.034(7) 0.008(5)
C17 0.156(11) 0.129(6) 0.109(6) 0.047(5) -0.049(6) 0.006(7)
C18 0.105(7) 0.107(4) 0.073(4) 0.008(4) -0.021(4) 0.009(5)
C19 0.073(7) 0.071(4) 0.071(4) 0.005(3) -0.010(4) 0.005(4)
C20 0.086(7) 0.083(4) 0.085(4) 0.013(3) -0.012(4) 0.006(4)
C21 0.079(8) 0.084(4) 0.129(6) 0.006(4) -0.026(5) -0.016(4)
C22 0.144(12) 0.097(5) 0.118(6) -0.024(4) -0.049(7) 0.018(7)
C23 0.134(11) 0.136(7) 0.127(6) -0.074(6) -0.024(7) 0.029(7)
C24 0.065(7) 0.146(6) 0.102(5) -0.026(5) -0.003(4) 0.019(5)
C25 0.076(7) 0.062(3) 0.097(4) 0.008(3) -0.025(4) -0.002(4)
C26 0.071(6) 0.074(4) 0.095(4) 0.019(3) -0.025(4) 0.004(4)
C27 0.065(6) 0.073(3) 0.056(3) 0.001(3) 0.000(3) 0.003(4)
C28 0.057(6) 0.065(3) 0.060(3) -0.001(3) -0.002(3) 0.003(3)
C29 0.072(6) 0.062(3) 0.057(3) -0.003(3) -0.008(3) -0.002(3)
C30 0.061(6) 0.081(4) 0.082(4) 0.006(3) -0.021(3) 0.001(4)
C31 0.059(5) 0.059(3) 0.054(3) 0.004(3) -0.006(3) 0.005(3)
C32 0.057(6) 0.059(3) 0.092(4) 0.004(3) -0.019(4) -0.002(3)
C33 0.069(6) 0.059(3) 0.085(4) 0.002(3) -0.022(4) 0.008(3)
C34 0.060(5) 0.060(3) 0.061(3) -0.002(2) -0.005(3) 0.011(3)
C35 0.061(6) 0.061(3) 0.068(3) -0.008(3) -0.012(3) 0.010(3)
C36 0.060(6) 0.060(3) 0.071(4) -0.002(3) -0.014(3) 0.013(3)
C37 0.060(6) 0.067(3) 0.065(4) 0.002(3) -0.006(3) 0.008(3)
C38 0.060(6) 0.082(4) 0.088(5) 0.001(4) -0.007(4) -0.009(4)
C39 0.095(8) 0.114(5) 0.076(4) -0.017(4) 0.022(4) 0.000(5)
C40 0.099(8) 0.089(5) 0.082(5) -0.021(4) -0.004(5) 0.003(5)
C41 0.098(8) 0.086(4) 0.096(5) -0.014(4) 0.008(5) -0.013(4)
C42 0.085(7) 0.081(4) 0.081(5) -0.017(4) 0.006(5) -0.004(4)
C43 0.062(6) 0.049(3) 0.079(4) 0.001(3) 0.001(4) 0.001(3)
C44 0.067(6) 0.065(3) 0.087(4) 0.001(3) -0.009(4) 0.006(3)
C45 0.072(8) 0.077(4) 0.138(7) 0.001(4) -0.017(6) 0.017(4)
C46 0.065(7) 0.072(4) 0.163(8) -0.003(5) 0.028(6) 0.009(4)
C47 0.072(8) 0.065(4) 0.124(6) -0.007(4) 0.012(5) 0.003(4)
C48 0.074(6) 0.054(3) 0.088(4) -0.005(3) 0.010(4) 0.003(3)
C49 0.061(6) 0.069(4) 0.076(4) 0.000(3) -0.017(4) 0.004(3)
C50 0.061(6) 0.065(4) 0.092(4) 0.012(3) -0.014(4) 0.006(4)
C51 0.056(5) 0.063(3) 0.068(4) 0.007(3) -0.006(3) 0.002(3)
C52 0.065(6) 0.063(3) 0.071(4) -0.006(3) -0.009(3) -0.001(3)
C53 0.062(5) 0.056(3) 0.064(3) 0.003(3) -0.002(3) 0.003(3)
C54 0.077(7) 0.078(4) 0.097(4) 0.025(3) -0.039(4) -0.010(4)
C55 0.065(5) 0.058(3) 0.060(3) 0.001(3) -0.011(3) -0.002(3)
C56 0.075(6) 0.055(3) 0.095(4) -0.002(3) -0.018(4) -0.003(4)
C57 0.068(6) 0.060(3) 0.098(4) 0.001(3) -0.023(4) 0.017(4)
C58 0.058(5) 0.066(3) 0.059(3) -0.003(3) -0.007(3) 0.013(3)
C59 0.081(6) 0.068(3) 0.076(4) -0.014(3) -0.026(4) 0.015(4)
C60 0.090(7) 0.061(3) 0.079(4) 0.002(3) -0.019(4) 0.027(4)
C61 0.065(6) 0.057(3) 0.075(4) -0.001(3) -0.006(4) -0.005(3)
C62 0.068(6) 0.065(3) 0.075(4) 0.003(3) -0.003(4) 0.011(4)
C63 0.097(9) 0.072(4) 0.105(5) -0.002(4) 0.016(6) 0.002(5)
C64 0.062(7) 0.075(4) 0.160(8) 0.011(5) 0.030(6) 0.009(4)
C65 0.075(8) 0.072(4) 0.143(7) 0.005(4) -0.020(6) 0.012(4)
C66 0.062(6) 0.073(3) 0.110(5) -0.006(3) -0.015(5) 0.010(4)
C67 0.071(6) 0.068(3) 0.061(3) -0.008(3) -0.018(3) 0.001(4)
C68 0.079(7) 0.089(4) 0.078(4) -0.007(3) -0.006(4) -0.007(4)
C69 0.111(9) 0.132(6) 0.077(5) -0.025(4) -0.004(4) 0.018(6)
C70 0.118(10) 0.118(6) 0.091(5) -0.025(5) -0.020(6) 0.027(6)
C71 0.104(9) 0.090(4) 0.114(6) -0.019(4) -0.040(5) -0.003(5)
C72 0.089(7) 0.079(3) 0.080(4) -0.010(4) -0.006(4) 0.000(4)
C73 0.062(6) 0.074(4) 0.074(4) -0.017(3) -0.021(4) 0.009(4)
C74 0.072(6) 0.071(4) 0.080(4) -0.014(3) -0.016(4) 0.019(4)
C75 0.056(5) 0.073(3) 0.058(3) 0.002(3) 0.000(3) -0.002(3)
C76 0.046(5) 0.073(3) 0.059(3) -0.009(3) -0.002(3) 0.017(3)
C77 0.061(6) 0.068(3) 0.063(3) -0.004(3) 0.002(3) 0.005(3)
C78 0.060(6) 0.078(3) 0.065(4) -0.004(3) -0.009(3) 0.003(4)
C79 0.064(5) 0.060(3) 0.047(3) -0.008(3) 0.000(3) 0.018(3)
C80 0.062(6) 0.057(3) 0.077(4) 0.004(3) -0.010(3) 0.009(3)
C81 0.068(6) 0.063(3) 0.063(3) 0.008(3) -0.012(3) 0.015(3)
C82 0.061(5) 0.058(3) 0.063(3) -0.003(3) -0.011(3) 0.000(3)
C83 0.059(5) 0.062(3) 0.064(3) -0.001(3) -0.004(3) 0.002(3)
C84 0.062(6) 0.064(3) 0.062(4) 0.007(3) -0.006(3) 0.014(3)
C85 0.078(6) 0.061(3) 0.047(3) 0.003(2) -0.006(3) 0.000(3)
C86 0.070(6) 0.063(3) 0.070(3) -0.003(3) -0.001(3) -0.002(3)
C87 0.097(7) 0.071(4) 0.074(4) -0.003(3) -0.002(4) 0.007(4)
C88 0.112(9) 0.064(3) 0.084(4) -0.007(3) 0.003(4) -0.002(4)
C89 0.073(7) 0.094(4) 0.094(4) -0.010(4) -0.004(4) -0.024(4)
C90 0.062(6) 0.076(4) 0.078(4) -0.002(3) -0.009(4) -0.005(4)
C91 0.069(6) 0.063(3) 0.063(4) -0.001(3) -0.019(3) 0.003(3)
C92 0.099(7) 0.078(3) 0.071(4) -0.002(3) 0.003(4) 0.012(4)
C93 0.154(10) 0.099(5) 0.088(5) 0.024(4) -0.017(5) 0.021(6)
C94 0.094(8) 0.073(4) 0.127(6) 0.021(4) -0.028(5) 0.011(4)
C95 0.073(6) 0.083(4) 0.109(5) -0.012(4) -0.011(4) 0.006(4)
C96 0.064(6) 0.078(3) 0.072(3) -0.005(3) -0.003(3) 0.006(3)
N1 0.113(7) 0.077(3) 0.137(5) 0.025(3) -0.036(4) -0.012(4)
N2 0.100(7) 0.081(3) 0.150(5) 0.021(3) -0.053(4) -0.008(4)
N3 0.058(4) 0.074(3) 0.079(3) 0.003(2) -0.015(3) 0.016(3)
N4 0.063(5) 0.071(3) 0.067(3) -0.014(2) -0.017(3) 0.007(3)
N5 0.146(8) 0.071(3) 0.200(6) 0.025(4) -0.108(5) -0.018(4)
N6 0.099(6) 0.078(3) 0.101(4) 0.007(3) -0.022(3) -0.005(3)
N7 0.064(5) 0.078(3) 0.065(3) -0.008(2) -0.004(3) 0.010(3)
N8 0.080(5) 0.054(2) 0.081(3) -0.002(2) -0.022(3) 0.005(3)

loop_
_atom_type_symbol
_atom_type_description
_atom_type_scat_dispersion_real
_atom_type_scat_dispersion_imag
_atom_type_scat_source
C C 0.0033 0.0016 'International Tables Vol C Tables 4.2.6.8 and 6.1.1.4'
H H 0.0000 0.0000 'International Tables Vol C Tables 4.2.6.8 and 6.1.1.4'
N N 0.0061 0.0033 'International Tables Vol C Tables 4.2.6.8 and 6.1.1.4'

loop_
_geom_angle_atom_site_label_1
_geom_angle_atom_site_label_2
_geom_angle_atom_site_label_3
_geom_angle
_geom_angle_site_symmetry_1
_geom_angle_site_symmetry_3
C2 C1 C27 121.4(6) . .
C3 C2 C1 122.1(5) . .
C2 C3 C25 117.1(6) . .
C2 C3 C4 127.2(5) . .
C25 C3 C4 115.7(6) . .
C5 C4 C3 130.7(5) . .
C4 C5 C6 121.1(6) . .
C4 C5 C7 122.5(5) . .
C6 C5 C7 116.4(5) . .
N1 C6 C5 174.3(8) . .
C12 C7 C8 117.4(6) . .
C12 C7 C5 123.0(5) . .
C8 C7 C5 119.5(5) . .
C9 C8 C7 119.8(6) . .
C10 C9 C8 122.1(5) . .
C11 C10 C9 117.4(6) . .
C11 C10 N3 122.3(5) . .
C9 C10 N3 120.3(5) . .
C12 C11 C10 121.8(6) . .
C11 C12 C7 121.4(6) . .
C14 C13 C18 118.0(6) . .
C14 C13 N3 122.3(5) . .
C18 C13 N3 119.7(6) . .
C13 C14 C15 121.5(6) . .
C16 C15 C14 119.2(7) . .
C15 C16 C17 120.9(8) . .
C16 C17 C18 120.2(7) . .
C13 C18 C17 120.3(7) . .
C20 C19 C24 119.6(6) . .
C20 C19 N3 118.4(7) . .
C24 C19 N3 121.9(7) . .
C19 C20 C21 118.7(7) . .
C22 C21 C20 121.4(8) . .
C23 C22 C21 119.8(9) . .
C22 C23 C24 121.2(10) . .
C23 C24 C19 119.2(8) . .
C26 C25 C3 121.8(6) . .
C25 C26 C27 120.2(6) . .
C1 C27 C26 117.4(6) . .
C1 C27 C28 118.0(5) . .
C26 C27 C28 124.6(5) . .
C29 C28 C27 131.7(6) . .
C28 C29 C30 122.1(6) . .
C28 C29 C31 123.7(5) . .
C30 C29 C31 114.1(5) . .
N2 C30 C29 177.4(7) . .
C36 C31 C32 116.5(6) . .
C36 C31 C29 122.9(5) . .
C32 C31 C29 120.6(5) . .
C33 C32 C31 121.5(6) . .
C34 C33 C32 121.0(6) . .
C33 C34 C35 118.3(6) . .
C33 C34 N4 122.5(5) . .
C35 C34 N4 119.2(5) . .
C36 C35 C34 119.9(5) . .
C35 C36 C31 122.7(5) . .
C42 C37 C38 118.0(6) . .
C42 C37 N4 121.9(6) . .
C38 C37 N4 120.1(6) . .
C39 C38 C37 120.5(7) . .
C40 C39 C38 120.8(8) . .
C39 C40 C41 119.4(7) . .
C40 C41 C42 119.5(7) . .
C37 C42 C41 121.6(7) . .
C48 C43 C44 119.4(7) . .
C48 C43 N4 121.0(6) . .
C44 C43 N4 119.5(6) . .
C45 C44 C43 119.2(7) . .
C44 C45 C46 120.5(8) . .
C47 C46 C45 120.1(8) . .
C46 C47 C48 120.5(8) . .
C47 C48 C43 120.3(7) . .
C50 C49 C75 120.7(6) . .
C49 C50 C51 122.5(6) . .
C50 C51 C73 116.9(6) . .
C50 C51 C52 126.2(5) . .
C73 C51 C52 116.9(5) . .
C53 C52 C51 134.1(5) . .
C52 C53 C54 118.0(6) . .
C52 C53 C55 125.9(5) . .
C54 C53 C55 116.0(5) . .
N5 C54 C53 175.1(7) . .
C60 C55 C56 116.6(6) . .
C60 C55 C53 120.9(5) . .
C56 C55 C53 122.4(5) . .
C57 C56 C55 121.8(6) . .
C58 C57 C56 120.2(6) . .
C59 C58 C57 118.8(6) . .
C59 C58 N7 119.9(5) . .
C57 C58 N7 121.3(5) . .
C58 C59 C60 119.8(6) . .
C55 C60 C59 122.6(6) . .
C66 C61 C62 117.8(7) . .
C66 C61 N7 120.1(6) . .
C62 C61 N7 122.1(6) . .
C63 C62 C61 120.3(7) . .
C64 C63 C62 121.6(8) . .
C65 C64 C63 118.4(9) . .
C64 C65 C66 121.9(8) . .
C65 C66 C61 120.1(7) . .
C68 C67 C72 121.6(6) . .
C68 C67 N7 117.3(6) . .
C72 C67 N7 121.1(6) . .
C67 C68 C69 120.8(7) . .
C70 C69 C68 118.5(9) . .
C69 C70 C71 121.7(8) . .
C70 C71 C72 120.4(8) . .
C67 C72 C71 116.9(7) . .
C74 C73 C51 121.5(6) . .
C73 C74 C75 120.7(6) . .
C74 C75 C49 117.6(6) . .
C74 C75 C76 126.1(6) . .
C49 C75 C76 116.3(5) . .
C77 C76 C75 130.2(6) . .
C76 C77 C78 123.0(6) . .
C76 C77 C79 122.2(5) . .
C78 C77 C79 114.8(5) . .
N6 C78 C77 177.0(6) . .
C84 C79 C80 117.0(6) . .
C84 C79 C77 122.3(5) . .
C80 C79 C77 120.6(6) . .
C81 C80 C79 121.6(6) . .
C80 C81 C82 120.3(5) . .
C81 C82 C83 118.8(6) . .
C81 C82 N8 119.7(5) . .
C83 C82 N8 121.6(5) . .
C84 C83 C82 119.0(5) . .
C79 C84 C83 123.2(5) . .
C86 C85 C90 119.4(5) . .
C86 C85 N8 121.0(6) . .
C90 C85 N8 119.6(6) . .
C85 C86 C87 119.9(6) . .
C88 C87 C86 121.2(7) . .
C89 C88 C87 119.6(6) . .
C88 C89 C90 120.9(7) . .
C85 C90 C89 119.0(7) . .
C96 C91 C92 119.4(5) . .
C96 C91 N8 121.2(5) . .
C92 C91 N8 119.4(5) . .
C91 C92 C93 119.1(6) . .
C94 C93 C92 119.2(6) . .
C93 C94 C95 123.1(6) . .
C94 C95 C96 118.3(7) . .
C91 C96 C95 120.8(6) . .
C13 N3 C10 121.3(4) . .
C13 N3 C19 118.1(5) . .
C10 N3 C19 120.5(5) . .
C37 N4 C43 122.0(5) . .
C37 N4 C34 117.7(5) . .
C43 N4 C34 119.7(4) . .
C58 N7 C61 120.5(5) . .
C58 N7 C67 116.0(5) . .
C61 N7 C67 121.3(6) . .
C82 N8 C85 122.3(4) . .
C82 N8 C91 119.7(4) . .
C85 N8 C91 117.5(5) . .

loop_
_geom_bond_atom_site_label_1
_geom_bond_atom_site_label_2
_geom_bond_distance
_geom_bond_site_symmetry_2
C1 C2 1.375(8) .
C1 C27 1.388(7) .
C2 C3 1.371(7) .
C3 C25 1.396(7) .
C3 C4 1.471(8) .
C4 C5 1.343(7) .
C5 C6 1.439(7) .
C5 C7 1.475(8) .
C6 N1 1.138(6) .
C7 C12 1.371(7) .
C7 C8 1.395(7) .
C8 C9 1.374(8) .
C9 C10 1.366(7) .
C10 C11 1.365(7) .
C10 N3 1.400(7) .
C11 C12 1.359(8) .
C13 C14 1.358(7) .
C13 C18 1.369(7) .
C13 N3 1.397(6) .
C14 C15 1.384(8) .
C15 C16 1.339(9) .
C16 C17 1.341(10) .
C17 C18 1.382(10) .
C19 C20 1.373(9) .
C19 C24 1.383(8) .
C19 N3 1.429(6) .
C20 C21 1.377(8) .
C21 C22 1.357(11) .
C22 C23 1.330(12) .
C23 C24 1.379(9) .
C25 C26 1.385(8) .
C26 C27 1.401(8) .
C27 C28 1.449(8) .
C28 C29 1.350(7) .
C29 C30 1.418(7) .
C29 C31 1.465(8) .
C30 N2 1.139(6) .
C31 C36 1.372(7) .
C31 C32 1.390(7) .
C32 C33 1.374(8) .
C33 C34 1.366(7) .
C34 C35 1.390(7) .
C34 N4 1.418(7) .
C35 C36 1.368(8) .
C37 C42 1.362(8) .
C37 C38 1.381(8) .
C37 N4 1.400(6) .
C38 C39 1.378(8) .
C39 C40 1.357(10) .
C40 C41 1.372(9) .
C41 C42 1.382(8) .
C43 C48 1.380(7) .
C43 C44 1.402(8) .
C43 N4 1.403(7) .
C44 C45 1.369(9) .
C45 C46 1.396(9) .
C46 C47 1.348(10) .
C47 C48 1.378(9) .
C49 C50 1.359(8) .
C49 C75 1.404(7) .
C50 C51 1.387(7) .
C51 C73 1.392(7) .
C51 C52 1.443(8) .
C52 C53 1.338(7) .
C53 C54 1.438(7) .
C53 C55 1.452(7) .
C54 N5 1.153(6) .
C55 C60 1.363(7) .
C55 C56 1.378(7) .
C56 C57 1.375(8) .
C57 C58 1.374(7) .
C58 C59 1.367(7) .
C58 N7 1.404(7) .
C59 C60 1.377(8) .
C61 C66 1.388(8) .
C61 C62 1.389(7) .
C61 N7 1.407(7) .
C62 C63 1.366(10) .
C63 C64 1.362(10) .
C64 C65 1.355(9) .
C65 C66 1.367(9) .
C67 C68 1.364(8) .
C67 C72 1.367(8) .
C67 N7 1.437(6) .
C68 C69 1.379(8) .
C69 C70 1.346(10) .
C70 C71 1.364(11) .
C71 C72 1.412(8) .
C73 C74 1.385(8) .
C74 C75 1.391(7) .
C75 C76 1.458(8) .
C76 C77 1.341(7) .
C77 C78 1.422(8) .
C77 C79 1.485(8) .
C78 N6 1.136(6) .
C79 C84 1.356(7) .
C79 C80 1.378(7) .
C80 C81 1.376(8) .
C81 C82 1.377(7) .
C82 C83 1.384(6) .
C82 N8 1.399(6) .
C83 C84 1.379(8) .
C85 C86 1.370(7) .
C85 C90 1.385(8) .
C85 N8 1.423(6) .
C86 C87 1.376(7) .
C87 C88 1.352(9) .
C88 C89 1.351(9) .
C89 C90 1.392(7) .
C91 C96 1.348(7) .
C91 C92 1.383(7) .
C91 N8 1.428(6) .
C92 C93 1.390(8) .
C93 C94 1.320(9) .
C94 C95 1.345(8) .
C95 C96 1.380(7) .
